data_2223319
loop_
_publ_author_name
'Wang, Bo'

_publ_section_title
;
 3-Cyanoanilinium bromide
;
_journal_coeditor_code BX2236
_journal_issue 10
_journal_name_full 'Acta Crystallographica Section E'
_journal_page_first o2396
_journal_paper_doi 10.1107/S1600536809034941
_journal_volume 65
_journal_year 2009
_chemical_formula_iupac 'C7 H7 N2 +, Br -'
_chemical_formula_moiety 'C7 H7 N2 +, Br -'
_chemical_formula_sum 'C7 H7 Br N2'
_chemical_formula_weight 199.06
_chemical_name_systematic
;
3-Cyanoanilinium bromide
;
_space_group_IT_number 2
_symmetry_cell_setting triclinic
_symmetry_space_group_name_Hall '-P 1'
_symmetry_space_group_name_H-M 'P -1'
_atom_sites_solution_hydrogens geom
_atom_sites_solution_primary direct
_atom_sites_solution_secondary difmap
_audit_creation_method SHELXL-97
_cell_angle_alpha 93.07(3)
_cell_angle_beta 96.22(3)
_cell_angle_gamma 97.33(3)
_cell_formula_units_Z 2
_cell_length_a 4.6396(9)
_cell_length_b 6.1757(12)
_cell_length_c 13.542(3)
_cell_measurement_reflns_used 1378
_cell_measurement_temperature 298(2)
_cell_measurement_theta_max 27.48
_cell_measurement_theta_min 3.03
_cell_volume 381.69(14)
_computing_cell_refinement 'CrystalClear (Rigaku, 2005)'
_computing_data_collection 'CrystalClear (Rigaku, 2005)'
_computing_data_reduction 'CrystalClear (Rigaku, 2005)'
_computing_molecular_graphics 'SHELXTL (Sheldrick, 2008)'
_computing_publication_material 'SHELXTL (Sheldrick, 2008)'
_computing_structure_refinement 'SHELXL97 (Sheldrick, 2008)'
_computing_structure_solution 'SHELXS97 (Sheldrick, 2008)'
_diffrn_ambient_temperature 298(2)
_diffrn_detector_area_resol_mean 13.6612
_diffrn_measured_fraction_theta_full 0.987
_diffrn_measured_fraction_theta_max 0.987
_diffrn_measurement_device_type 'Rigaku Mercury2'
_diffrn_measurement_method 'CCD profile fitting'
_diffrn_radiation_monochromator graphite
_diffrn_radiation_source 'fine-focus sealed tube'
_diffrn_radiation_type MoK\a
_diffrn_radiation_wavelength 0.71073
_diffrn_reflns_av_R_equivalents 0.0627
_diffrn_reflns_av_sigmaI/netI 0.0792
_diffrn_reflns_limit_h_max 5
_diffrn_reflns_limit_h_min -6
_diffrn_reflns_limit_k_max 8
_diffrn_reflns_limit_k_min -8
_diffrn_reflns_limit_l_max 17
_diffrn_reflns_limit_l_min -17
_diffrn_reflns_number 3777
_diffrn_reflns_theta_full 27.48
_diffrn_reflns_theta_max 27.48
_diffrn_reflns_theta_min 3.03
_exptl_absorpt_coefficient_mu 5.305
_exptl_absorpt_correction_T_max 1.00
_exptl_absorpt_correction_T_min 0.90
_exptl_absorpt_correction_type multi-scan
_exptl_absorpt_process_details '(CrystalClear; Rigaku, 2005)'
_exptl_crystal_colour colourless
_exptl_crystal_density_diffrn 1.732
_exptl_crystal_density_method 'not measured'
_exptl_crystal_description Block
_exptl_crystal_F_000 196
_exptl_crystal_size_max 0.40
_exptl_crystal_size_mid 0.05
_exptl_crystal_size_min 0.05
_refine_diff_density_max 0.713
_refine_diff_density_min -0.749
_refine_ls_extinction_method none
_refine_ls_goodness_of_fit_ref 1.104
_refine_ls_hydrogen_treatment constr
_refine_ls_matrix_type full
_refine_ls_number_parameters 92
_refine_ls_number_reflns 1716
_refine_ls_number_restraints 0
_refine_ls_restrained_S_all 1.104
_refine_ls_R_factor_all 0.0658
_refine_ls_R_factor_gt 0.0520
_refine_ls_shift/su_max 0.000
_refine_ls_shift/su_mean 0.000
_refine_ls_structure_factor_coef Fsqd
_refine_ls_weighting_details 'calc w=1/[\s^2^(Fo^2^)+(0.053P)^2^+0.0394P] where P=(Fo^2^+2Fc^2^)/3'
_refine_ls_weighting_scheme calc
_refine_ls_wR_factor_gt 0.1250
_refine_ls_wR_factor_ref 0.1341
_reflns_number_gt 1378
_reflns_number_total 1716
_reflns_threshold_expression I>2\s(I)
_cod_data_source_file bx2236.cif
_cod_data_source_block I
_cod_original_cell_volume 381.68(13)
_cod_database_code 2223319
_cod_database_fobs_code 2223319

loop_
_symmetry_equiv_pos_as_xyz
'x, y, z'
'-x, -y, -z'

loop_
_atom_site_type_symbol
_atom_site_label
_atom_site_fract_x
_atom_site_fract_y
_atom_site_fract_z
_atom_site_U_iso_or_equiv
_atom_site_adp_type
_atom_site_calc_flag
_atom_site_refinement_flags
_atom_site_occupancy
_atom_site_disorder_assembly
_atom_site_disorder_group
N N2 0.6256(9) 0.2461(6) 0.6051(3) 0.0419(10) Uani d . 1 . .
H H2A 0.7437 0.1446 0.5990 0.063 Uiso calc R 1 . .
H H2B 0.7175 0.3755 0.5927 0.063 Uiso calc R 1 . .
H H2C 0.4653 0.2118 0.5619 0.063 Uiso calc R 1 . .
N N1 -0.0113(11) 0.7158(8) 0.8871(4) 0.0575(13) Uani d . 1 . .
C C4 0.5438(10) 0.2565(7) 0.7064(4) 0.0339(10) Uani d . 1 . .
C C3 0.3783(10) 0.4177(7) 0.7330(3) 0.0349(10) Uani d . 1 . .
H H3 0.3215 0.5166 0.6877 0.042 Uiso calc R 1 . .
C C2 0.3001(10) 0.4273(7) 0.8286(4) 0.0350(10) Uani d . 1 . .
C C5 0.6331(11) 0.1113(7) 0.7719(4) 0.0389(11) Uani d . 1 . .
H H5 0.7446 0.0048 0.7527 0.047 Uiso calc R 1 . .
C C7 0.3878(12) 0.2814(8) 0.8962(4) 0.0429(12) Uani d . 1 . .
H H7 0.3345 0.2889 0.9604 0.051 Uiso calc R 1 . .
C C6 0.5540(12) 0.1259(8) 0.8677(4) 0.0473(13) Uani d . 1 . .
H H6 0.6146 0.0287 0.9132 0.057 Uiso calc R 1 . .
C C1 0.1216(11) 0.5910(8) 0.8593(4) 0.0422(12) Uani d . 1 . .
Br Br1 0.09268(11) 0.23870(7) 0.42210(4) 0.0448(2) Uani d . 1 . .

loop_
_atom_site_aniso_label
_atom_site_aniso_U_11
_atom_site_aniso_U_22
_atom_site_aniso_U_33
_atom_site_aniso_U_12
_atom_site_aniso_U_13
_atom_site_aniso_U_23
N2 0.053(3) 0.044(2) 0.032(2) 0.0176(19) 0.0038(19) 0.0003(18)
N1 0.058(3) 0.052(3) 0.067(3) 0.020(2) 0.016(3) -0.004(2)
C4 0.040(3) 0.028(2) 0.033(3) 0.0073(18) 0.004(2) -0.0017(18)
C3 0.039(3) 0.033(2) 0.032(3) 0.010(2) 0.000(2) 0.0010(19)
C2 0.030(2) 0.034(2) 0.041(3) 0.0057(18) 0.005(2) -0.002(2)
C5 0.049(3) 0.034(2) 0.037(3) 0.018(2) 0.007(2) -0.001(2)
C7 0.056(3) 0.039(3) 0.035(3) 0.011(2) 0.010(2) 0.000(2)
C6 0.062(4) 0.040(3) 0.045(3) 0.015(2) 0.010(3) 0.014(2)
C1 0.045(3) 0.040(3) 0.044(3) 0.012(2) 0.011(2) 0.000(2)
Br1 0.0573(4) 0.0399(3) 0.0423(4) 0.0214(2) 0.0112(3) 0.0037(2)

loop_
_atom_type_symbol
_atom_type_description
_atom_type_scat_dispersion_real
_atom_type_scat_dispersion_imag
_atom_type_scat_source
C C 0.0033 0.0016 'International Tables Vol C Tables 4.2.6.8 and 6.1.1.4'
Br Br -0.2901 2.4595 'International Tables Vol C Tables 4.2.6.8 and 6.1.1.4'
N N 0.0061 0.0033 'International Tables Vol C Tables 4.2.6.8 and 6.1.1.4'
H H 0.0000 0.0000 'International Tables Vol C Tables 4.2.6.8 and 6.1.1.4'

loop_
_geom_angle_atom_site_label_1
_geom_angle_atom_site_label_2
_geom_angle_atom_site_label_3
_geom_angle_site_symmetry_1
_geom_angle_site_symmetry_3
_geom_angle
_geom_angle_publ_flag
C4 N2 H2A . . 109.5 ?
C4 N2 H2B . . 109.5 ?
H2A N2 H2B . . 109.5 ?
C4 N2 H2C . . 109.5 ?
H2A N2 H2C . . 109.5 ?
H2B N2 H2C . . 109.5 ?
C5 C4 C3 . . 122.0(4) ?
C5 C4 N2 . . 119.8(4) ?
C3 C4 N2 . . 118.2(4) ?
C2 C3 C4 . . 118.2(4) ?
C2 C3 H3 . . 120.9 ?
C4 C3 H3 . . 120.9 ?
C3 C2 C7 . . 120.7(4) ?
C3 C2 C1 . . 120.2(4) ?
C7 C2 C1 . . 119.1(5) ?
C4 C5 C6 . . 118.6(4) ?
C4 C5 H5 . . 120.7 ?
C6 C5 H5 . . 120.7 ?
C6 C7 C2 . . 119.4(5) ?
C6 C7 H7 . . 120.3 ?
C2 C7 H7 . . 120.3 ?
C7 C6 C5 . . 121.0(5) ?
C7 C6 H6 . . 119.5 ?
C5 C6 H6 . . 119.5 ?
N1 C1 C2 . . 177.0(6) ?

loop_
_geom_bond_atom_site_label_1
_geom_bond_atom_site_label_2
_geom_bond_site_symmetry_2
_geom_bond_distance
_geom_bond_publ_flag
N2 C4 . 1.463(6) ?
N2 H2A . 0.8900 ?
N2 H2B . 0.8900 ?
N2 H2C . 0.8900 ?
N1 C1 . 1.121(6) ?
C4 C5 . 1.365(6) ?
C4 C3 . 1.388(6) ?
C3 C2 . 1.383(7) ?
C3 H3 . 0.9300 ?
C2 C7 . 1.384(7) ?
C2 C1 . 1.457(6) ?
C5 C6 . 1.388(7) ?
C5 H5 . 0.9300 ?
C7 C6 . 1.371(7) ?
C7 H7 . 0.9300 ?
C6 H6 . 0.9300 ?

loop_
_geom_hbond_atom_site_label_D
_geom_hbond_atom_site_label_H
_geom_hbond_atom_site_label_A
_geom_hbond_site_symmetry_A
_geom_hbond_distance_DH
_geom_hbond_distance_HA
_geom_hbond_distance_DA
_geom_hbond_angle_DHA
N2 H2A Br1 2_656 0.89 2.59 3.434(4) 159.3
N2 H2B Br1 2_666 0.89 2.46 3.337(4) 169.2
N2 H2C Br1 . 0.89 2.45 3.299(4) 160.0

loop_
_geom_torsion_atom_site_label_1
_geom_torsion_atom_site_label_2
_geom_torsion_atom_site_label_3
_geom_torsion_atom_site_label_4
_geom_torsion_site_symmetry_1
_geom_torsion_site_symmetry_2
_geom_torsion_site_symmetry_3
_geom_torsion_site_symmetry_4
_geom_torsion
_geom_torsion_publ_flag
C5 C4 C3 C2 . . . . -0.9(7) ?
N2 C4 C3 C2 . . . . 179.8(4) ?
C4 C3 C2 C7 . . . . 0.7(7) ?
C4 C3 C2 C1 . . . . -178.8(4) ?
C3 C4 C5 C6 . . . . 0.3(7) ?
N2 C4 C5 C6 . . . . 179.6(5) ?
C3 C2 C7 C6 . . . . 0.0(7) ?
C1 C2 C7 C6 . . . . 179.5(5) ?
C2 C7 C6 C5 . . . . -0.6(8) ?
C4 C5 C6 C7 . . . . 0.5(8) ?

loop_
_cod_related_entry_id
_cod_related_entry_database
_cod_related_entry_code
1 ChemSpider 30655874
